data_7109820
loop_
_publ_author_name
'Mei-Jin Lin'
'Marcus Schulze'
'Krzysztof Radacki'
'Frank Wurthner'

_publ_section_title
;
 Transition metal complexes of axially chiral tetrathioether
 bay-substituted perylene bisimide dyes
;
_journal_name_full Chem.Commun.
_journal_page_first 9107
_journal_paper_doi 10.1039/c3cc45351k
_journal_volume 49
_journal_year 2013
_chemical_formula_moiety 'C52 H62 Cl4 N2 O4 Pd2 S4, 6(C H2 Cl2)'
_chemical_formula_sum 'C58 H74 Cl16 N2 O4 Pd2 S4'
_chemical_formula_weight 1771.43
_chemical_name_common
;
?
;
_chemical_name_systematic
;
?
;
_space_group_IT_number 2
_symmetry_cell_setting triclinic
_symmetry_space_group_name_Hall '-P 1'
_symmetry_space_group_name_H-M 'P -1'
_atom_sites_solution_hydrogens geom
_atom_sites_solution_primary direct
_atom_sites_solution_secondary difmap
_audit_creation_method SHELXL-97
_cell_angle_alpha 103.264(3)
_cell_angle_beta 94.378(3)
_cell_angle_gamma 100.247(3)
_cell_formula_units_Z 2
_cell_length_a 12.7870(9)
_cell_length_b 13.7386(10)
_cell_length_c 21.6400(15)
_cell_measurement_reflns_used 145
_cell_measurement_temperature 103(2)
_cell_measurement_theta_max 27.07
_cell_measurement_theta_min 3.26
_cell_volume 3613.8(4)
_computing_cell_refinement 'Saint+ ver. 7.68A (Bruker AXS)'
_computing_data_collection 'APEX2 ver. 2010.3 (Bruker AXS)'
_computing_data_reduction 'Saint+ ver. 7.68A (Bruker AXS)'
_computing_molecular_graphics 'XP ver. 5.1 (Bruker AXS, 1998)'
_computing_publication_material 'SHELXL-97 (Sheldrick, 2008)'
_computing_structure_refinement 'SHELXL-97 (Sheldrick, 2008)'
_computing_structure_solution 'SHELXS-97 (Sheldrick, 2008)'
_diffrn_ambient_temperature 103(2)
_diffrn_detector_area_resol_mean 8.333
_diffrn_measured_fraction_theta_full 0.994
_diffrn_measured_fraction_theta_max 0.993
_diffrn_measurement_device_type 'Bruker X8-APEX II'
_diffrn_measurement_method '\f and \w scans'
_diffrn_radiation_monochromator 'multi-layer mirror'
_diffrn_radiation_source 'rotating anode'
_diffrn_radiation_type MoK\a
_diffrn_radiation_wavelength 0.71073
_diffrn_reflns_av_R_equivalents 0.0000
_diffrn_reflns_av_sigmaI/netI 0.0184
_diffrn_reflns_limit_h_max 15
_diffrn_reflns_limit_h_min -15
_diffrn_reflns_limit_k_max 16
_diffrn_reflns_limit_k_min -16
_diffrn_reflns_limit_l_max 26
_diffrn_reflns_limit_l_min 0
_diffrn_reflns_number 14122
_diffrn_reflns_theta_full 26.00
_diffrn_reflns_theta_max 26.02
_diffrn_reflns_theta_min 1.55
_exptl_absorpt_coefficient_mu 1.250
_exptl_absorpt_correction_T_max 0.746070
_exptl_absorpt_correction_T_min 0.662415
_exptl_absorpt_correction_type multi-scan
_exptl_absorpt_process_details 'TwinAbs 2008/3 (Bruker 2008)'
_exptl_crystal_colour red
_exptl_crystal_density_diffrn 1.628
_exptl_crystal_density_method 'not measured'
_exptl_crystal_description block
_exptl_crystal_F_000 1792
_exptl_crystal_size_max 0.22
_exptl_crystal_size_mid 0.21
_exptl_crystal_size_min 0.07
_refine_diff_density_max 1.667
_refine_diff_density_min -0.854
_refine_diff_density_rms 0.078
_refine_ls_extinction_method none
_refine_ls_goodness_of_fit_ref 1.189
_refine_ls_hydrogen_treatment constr
_refine_ls_matrix_type full
_refine_ls_number_parameters 831
_refine_ls_number_reflns 14122
_refine_ls_number_restraints 426
_refine_ls_restrained_S_all 1.179
_refine_ls_R_factor_all 0.0347
_refine_ls_R_factor_gt 0.0293
_refine_ls_shift/su_max 0.003
_refine_ls_shift/su_mean 0.000
_refine_ls_structure_factor_coef Fsqd
_refine_ls_weighting_details 'calc w=1/[\s^2^(Fo^2^)+(0.0471P)^2^+2.3549P] where P=(Fo^2^+2Fc^2^)/3'
_refine_ls_weighting_scheme calc
_refine_ls_wR_factor_gt 0.0845
_refine_ls_wR_factor_ref 0.0877
_reflns_number_gt 12388
_reflns_number_total 14122
_reflns_threshold_expression >2sigma(I)
_cod_data_source_file c3cc45351k.txt
_cod_data_source_block 3b
_cod_original_sg_symbol_H-M P-1
_cod_database_code 7109820

loop_
_symmetry_equiv_pos_as_xyz
'x, y, z'
'-x, -y, -z'

loop_
_atom_site_label
_atom_site_type_symbol
_atom_site_fract_x
_atom_site_fract_y
_atom_site_fract_z
_atom_site_U_iso_or_equiv
_atom_site_adp_type
_atom_site_occupancy
_atom_site_symmetry_multiplicity
_atom_site_calc_flag
_atom_site_refinement_flags
_atom_site_disorder_assembly
_atom_site_disorder_group
N1_1 N -0.05206(16) 0.60149(15) 0.87421(10) 0.0207(4) Uani 1 1 d . . .
C2_1 C -0.07972(18) 0.60419(17) 0.81121(12) 0.0196(5) Uani 1 1 d . A .
C3_1 C 0.00711(18) 0.64447(16) 0.77603(11) 0.0163(5) Uani 1 1 d . . .
C4_1 C 0.11267(18) 0.68063(16) 0.80639(11) 0.0157(4) Uani 1 1 d . A .
C5_1 C 0.13711(18) 0.67762(17) 0.87021(11) 0.0177(5) Uani 1 1 d . . .
C6_1 C 0.05300(19) 0.63388(17) 0.90584(11) 0.0198(5) Uani 1 1 d . A .
C7_1 C -0.01685(18) 0.65153(17) 0.71443(11) 0.0183(5) Uani 1 1 d . A .
H7_1 H -0.0893 0.6336 0.6954 0.022 Uiso 1 1 calc R . .
C8_1 C 0.06358(18) 0.68469(17) 0.67925(11) 0.0155(4) Uani 1 1 d . . .
C9_1 C 0.17158(17) 0.71096(16) 0.70585(11) 0.0150(4) Uani 1 1 d . A .
C10_1 C 0.19363(17) 0.72121(16) 0.77296(10) 0.0145(4) Uani 1 1 d . . .
C11_1 C 0.29630(17) 0.77265(16) 0.80718(11) 0.0156(4) Uani 1 1 d . A .
C12_1 C 0.32118(18) 0.75864(16) 0.86848(11) 0.0157(4) Uani 1 1 d . . .
C13_1 C 0.24093(19) 0.71109(17) 0.89934(11) 0.0178(5) Uani 1 1 d . A .
H13_1 H 0.2588 0.7021 0.9408 0.021 Uiso 1 1 calc R . .
C14_1 C 0.26399(17) 0.73127(16) 0.67116(11) 0.0149(4) Uani 1 1 d . . .
C15_1 C 0.35630(17) 0.80291(16) 0.70632(11) 0.0144(4) Uani 1 1 d . A .
C16_1 C 0.36719(17) 0.83499(17) 0.77441(11) 0.0156(4) Uani 1 1 d . . .
C17_1 C 0.26942(17) 0.68691(16) 0.60689(11) 0.0156(4) Uani 1 1 d . A .
C18_1 C 0.35174(18) 0.72604(17) 0.57429(11) 0.0168(5) Uani 1 1 d . . .
H18_1 H 0.3520 0.6969 0.5300 0.020 Uiso 1 1 calc R A .
C19_1 C 0.43209(18) 0.80681(17) 0.60666(11) 0.0164(5) Uani 1 1 d . A .
C20_1 C 0.43729(17) 0.84361(17) 0.67291(11) 0.0155(4) Uani 1 1 d . . .
C21_1 C 0.52203(18) 0.92238(17) 0.70668(11) 0.0169(5) Uani 1 1 d . A .
C22_1 C 0.52243(18) 0.96396(17) 0.77064(11) 0.0176(5) Uani 1 1 d . . .
H22_1 H 0.5766 1.0210 0.7924 0.021 Uiso 1 1 calc R A .
C23_1 C 0.44299(18) 0.92258(17) 0.80428(11) 0.0164(5) Uani 1 1 d . A .
C24_1 C 0.51386(18) 0.85260(18) 0.57042(12) 0.0194(5) Uani 1 1 d . . .
N25_1 N 0.59800(15) 0.92893(15) 0.60593(9) 0.0195(4) Uani 1 1 d . A .
C26_1 C 0.60904(18) 0.96459(17) 0.67222(12) 0.0196(5) Uani 1 1 d . . .
O1_1 O -0.17168(14) 0.57557(14) 0.78535(9) 0.0275(4) Uani 1 1 d . . .
O2_1 O 0.07429(15) 0.62752(14) 0.96004(8) 0.0283(4) Uani 1 1 d . . .
O3_1 O 0.68537(13) 1.02920(13) 0.70118(8) 0.0261(4) Uani 1 1 d . A .
O4_1 O 0.50761(13) 0.82360(14) 0.51260(8) 0.0250(4) Uani 1 1 d . A .
C1_2 C -0.1347(3) 0.5626(3) 0.9143(2) 0.0271(7) Uani 0.748(4) 1 d PU A 1
H1_2 H -0.0955 0.5704 0.9574 0.033 Uiso 0.748(4) 1 calc PR A 1
C2_2 C -0.2172(3) 0.6286(3) 0.92447(19) 0.0265(7) Uani 0.748(4) 1 d PU A 1
H2A_2 H -0.2553 0.6278 0.8827 0.032 Uiso 0.748(4) 1 calc PR A 1
H2B_2 H -0.1816 0.6999 0.9456 0.032 Uiso 0.748(4) 1 calc PR A 1
C3_2 C -0.2975(3) 0.5878(3) 0.9666(2) 0.0311(8) Uani 0.748(4) 1 d PU A 1
H3A_2 H -0.2604 0.5972 1.0100 0.037 Uiso 0.748(4) 1 calc PR A 1
H3B_2 H -0.3550 0.6278 0.9703 0.037 Uiso 0.748(4) 1 calc PR A 1
C4_2 C -0.3468(3) 0.4761(3) 0.93925(19) 0.0305(7) Uani 0.748(4) 1 d PU A 1
H4A_2 H -0.3895 0.4673 0.8975 0.037 Uiso 0.748(4) 1 calc PR A 1
H4B_2 H -0.3955 0.4521 0.9685 0.037 Uiso 0.748(4) 1 calc PR A 1
C5_2 C -0.2599(3) 0.4120(3) 0.9303(2) 0.0293(7) Uani 0.748(4) 1 d PU A 1
H5A_2 H -0.2938 0.3398 0.9105 0.035 Uiso 0.748(4) 1 calc PR A 1
H5B_2 H -0.2220 0.4155 0.9727 0.035 Uiso 0.748(4) 1 calc PR A 1
C6_2 C -0.1791(3) 0.4500(3) 0.8881(2) 0.0267(7) Uani 0.748(4) 1 d PU A 1
H6A_2 H -0.1200 0.4121 0.8867 0.032 Uiso 0.748(4) 1 calc PR A 1
H6B_2 H -0.2146 0.4374 0.8439 0.032 Uiso 0.748(4) 1 calc PR A 1
C1_22 C -0.1444(4) 0.5609(4) 0.9037(2) 0.0277(13) Uani 0.252(4) 1 d PGU A 2
H1_22 H -0.2022 0.5509 0.8677 0.033 Uiso 0.252(4) 1 d PG A 2
C2_22 C -0.1730(5) 0.6371(4) 0.9590(3) 0.0287(12) Uani 0.252(4) 1 d PGU A 2
H2A_22 H -0.1787 0.7007 0.9460 0.034 Uiso 0.252(4) 1 d PG A 2
H2B_22 H -0.1157 0.6541 0.9955 0.034 Uiso 0.252(4) 1 d PG A 2
C3_22 C -0.2786(5) 0.5933(5) 0.9795(4) 0.0300(13) Uani 0.252(4) 1 d PGU A 2
H3A_22 H -0.3373 0.5848 0.9449 0.036 Uiso 0.252(4) 1 d PG A 2
H3B_22 H -0.2932 0.6415 1.0180 0.036 Uiso 0.252(4) 1 d PG A 2
C4_22 C -0.2759(4) 0.4901(5) 0.9943(3) 0.0306(12) Uani 0.252(4) 1 d PGU A 2
H4A_22 H -0.2207 0.4994 1.0310 0.037 Uiso 0.252(4) 1 d PG A 2
H4B_22 H -0.3461 0.4623 1.0064 0.037 Uiso 0.252(4) 1 d PG A 2
C5_22 C -0.2511(6) 0.4154(4) 0.9369(4) 0.0290(13) Uani 0.252(4) 1 d PGU A 2
H5A_22 H -0.3097 0.4018 0.9015 0.035 Uiso 0.252(4) 1 d PG A 2
H5B_22 H -0.2475 0.3500 0.9481 0.035 Uiso 0.252(4) 1 d PG A 2
C6_22 C -0.1453(6) 0.4559(4) 0.9145(4) 0.0275(12) Uani 0.252(4) 1 d PGU A 2
H6A_22 H -0.0852 0.4594 0.9471 0.033 Uiso 0.252(4) 1 d PG A 2
H6B_22 H -0.1356 0.4088 0.8742 0.033 Uiso 0.252(4) 1 d PG A 2
C1_3 C 0.67999(19) 0.9739(2) 0.56948(13) 0.0258(5) Uani 1 1 d G . .
H1_3 H 0.6551 0.9390 0.5235 0.031 Uiso 1 1 calc R A .
C2_3 C 0.7874(2) 0.9470(2) 0.58324(16) 0.0379(7) Uani 1 1 d . A .
H2A_3 H 0.7794 0.8718 0.5735 0.046 Uiso 1 1 calc R . .
H2B_3 H 0.8142 0.9749 0.6292 0.046 Uiso 1 1 calc R . .
C3_3 C 0.8676(2) 0.9902(2) 0.54320(15) 0.0361(7) Uani 1 1 d . . .
H3A_3 H 0.8457 0.9552 0.4975 0.043 Uiso 1 1 calc R A .
H3B_3 H 0.9390 0.9774 0.5557 0.043 Uiso 1 1 calc R . .
C4_3 C 0.8743(3) 1.1048(3) 0.55244(16) 0.0477(8) Uani 1 1 d . A .
H4A_3 H 0.9014 1.1404 0.5975 0.057 Uiso 1 1 calc R . .
H4B_3 H 0.9254 1.1308 0.5250 0.057 Uiso 1 1 calc R . .
C5_3 C 0.7657(3) 1.1275(2) 0.53552(15) 0.0373(7) Uani 1 1 d . . .
H5A_3 H 0.7417 1.0969 0.4894 0.045 Uiso 1 1 calc R A .
H5B_3 H 0.7718 1.2023 0.5433 0.045 Uiso 1 1 calc R . .
C6_3 C 0.6824(3) 1.0856(2) 0.57472(16) 0.0398(7) Uani 1 1 d . A .
H6A_3 H 0.7000 1.1239 0.6201 0.048 Uiso 1 1 calc R . .
H6B_3 H 0.6109 1.0947 0.5590 0.048 Uiso 1 1 calc R . .
Pd1_5 Pd 0.053020(13) 0.632798(13) 0.511776(8) 0.01598(6) Uani 1 1 d . . .
Cl1_5 Cl -0.07802(5) 0.70272(5) 0.46830(3) 0.02488(13) Uani 1 1 d . A .
Cl2_5 Cl 0.09117(5) 0.55760(4) 0.41165(3) 0.02199(12) Uani 1 1 d . A .
S1_6 S 0.00834(4) 0.71208(4) 0.60740(3) 0.01656(12) Uani 1 1 d D A .
C1_6 C 0.07474(18) 0.84515(15) 0.61839(11) 0.0197(5) Uani 1 1 d D . .
H1A_6 H 0.1531 0.8510 0.6265 0.024 Uiso 1 1 calc R A .
H1B_6 H 0.0594 0.8668 0.5786 0.024 Uiso 1 1 calc R . .
C2_6 C 0.0382(2) 0.91549(16) 0.67359(11) 0.0232(5) Uani 1 1 d D A .
H2A_6 H 0.0520 0.8930 0.7132 0.028 Uiso 1 1 calc R . .
H2B_6 H -0.0399 0.9112 0.6651 0.028 Uiso 1 1 calc R . .
C3_6 C 0.0965(2) 1.02617(17) 0.68324(14) 0.0341(6) Uani 1 1 d D . .
H3A_6 H 0.1727 1.0326 0.6992 0.041 Uiso 1 1 calc R A .
H3B_6 H 0.0936 1.0445 0.6416 0.041 Uiso 1 1 calc R . .
C4_6 C 0.0474(3) 1.1001(2) 0.73045(15) 0.0424(8) Uani 1 1 d D A .
H4A_6 H 0.0868 1.1700 0.7352 0.064 Uiso 1 1 calc R . .
H4B_6 H 0.0516 1.0832 0.7720 0.064 Uiso 1 1 calc R . .
H4C_6 H -0.0277 1.0948 0.7145 0.064 Uiso 1 1 calc R . .
S1_7 S 0.1717(11) 0.5702(12) 0.5700(7) 0.0142(7) Uani 0.435(4) 1 d PDU A 1
C1_7 C 0.2427(12) 0.4973(14) 0.5124(5) 0.0175(12) Uani 0.435(4) 1 d PDU A 1
H1A_7 H 0.1923 0.4356 0.4866 0.021 Uiso 0.435(4) 1 calc PR A 1
H1B_7 H 0.2691 0.5391 0.4829 0.021 Uiso 0.435(4) 1 calc PR A 1
C2_7 C 0.3370(11) 0.4652(12) 0.5438(4) 0.0244(7) Uani 0.435(4) 1 d PDU A 1
H2A_7 H 0.3102 0.4148 0.5680 0.029 Uiso 0.435(4) 1 calc PR A 1
H2B_7 H 0.3826 0.5254 0.5744 0.029 Uiso 0.435(4) 1 calc PR A 1
C3_7 C 0.4038(4) 0.4180(5) 0.4934(3) 0.0283(8) Uani 0.435(4) 1 d PDU A 1
H3A_7 H 0.4415 0.4722 0.4752 0.034 Uiso 0.435(4) 1 calc PR A 1
H3B_7 H 0.4586 0.3896 0.5144 0.034 Uiso 0.435(4) 1 calc PR A 1
C4_7 C 0.3361(5) 0.3338(5) 0.4395(3) 0.0342(11) Uani 0.435(4) 1 d PDU A 1
H4A_7 H 0.3828 0.2948 0.4149 0.051 Uiso 0.435(4) 1 calc PR A 1
H4B_7 H 0.2956 0.3643 0.4114 0.051 Uiso 0.435(4) 1 calc PR A 1
H4C_7 H 0.2862 0.2882 0.4576 0.051 Uiso 0.435(4) 1 calc PR A 1
S1_17 S 0.1752(8) 0.5748(9) 0.5657(5) 0.0142(7) Uani 0.565(4) 1 d PDU A 2
C1_17 C 0.2554(9) 0.5065(10) 0.5120(4) 0.0175(12) Uani 0.565(4) 1 d PDU A 2
H1A_17 H 0.2072 0.4509 0.4794 0.021 Uiso 0.565(4) 1 calc PR A 2
H1B_17 H 0.2948 0.5538 0.4896 0.021 Uiso 0.565(4) 1 calc PR A 2
C2_17 C 0.3350(9) 0.4613(8) 0.5468(3) 0.0244(7) Uani 0.565(4) 1 d PDU A 2
H2A_17 H 0.3046 0.4424 0.5842 0.029 Uiso 0.565(4) 1 calc PR A 2
H2B_17 H 0.4016 0.5132 0.5627 0.029 Uiso 0.565(4) 1 calc PR A 2
C3_17 C 0.3612(4) 0.3668(3) 0.5028(2) 0.0283(8) Uani 0.565(4) 1 d PDU A 2
H3A_17 H 0.4279 0.3525 0.5220 0.034 Uiso 0.565(4) 1 calc PR A 2
H3B_17 H 0.3029 0.3075 0.5004 0.034 Uiso 0.565(4) 1 calc PR A 2
C4_17 C 0.3756(5) 0.3770(5) 0.4354(2) 0.0342(11) Uani 0.565(4) 1 d PDU A 2
H4A_17 H 0.3810 0.3107 0.4084 0.051 Uiso 0.565(4) 1 calc PR A 2
H4B_17 H 0.4411 0.4271 0.4365 0.051 Uiso 0.565(4) 1 calc PR A 2
H4C_17 H 0.3139 0.3998 0.4179 0.051 Uiso 0.565(4) 1 calc PR A 2
Pd1_8 Pd 0.558332(13) 0.935281(13) 0.940047(8) 0.01602(6) Uani 1 1 d . . .
Cl1_8 Cl 0.67636(5) 0.85925(4) 0.99004(3) 0.02236(12) Uani 1 1 d . A .
Cl2_8 Cl 0.67156(4) 1.09287(4) 0.97204(3) 0.02174(12) Uani 1 1 d . A .
S1_9 S 0.45330(4) 0.77491(4) 0.91036(3) 0.01718(12) Uani 1 1 d D A .
C1_9 C 0.52068(18) 0.70771(16) 0.84743(11) 0.0206(5) Uani 1 1 d D . .
H1A_9 H 0.5179 0.7394 0.8108 0.025 Uiso 1 1 calc R A .
H1B_9 H 0.5969 0.7154 0.8638 0.025 Uiso 1 1 calc R . .
C2_9 C 0.4704(2) 0.59476(16) 0.82447(11) 0.0259(5) Uani 1 1 d D A .
H2A_9 H 0.3931 0.5868 0.8105 0.031 Uiso 1 1 calc R . .
H2B_9 H 0.4775 0.5618 0.8603 0.031 Uiso 1 1 calc R . .
C3_9 C 0.5237(2) 0.5417(2) 0.76894(12) 0.0371(7) Uani 1 1 d D . .
H3A_9 H 0.6018 0.5543 0.7821 0.045 Uiso 1 1 calc R A .
H3B_9 H 0.4959 0.4672 0.7593 0.045 Uiso 1 1 calc R . .
C4_9 C 0.5043(3) 0.5784(3) 0.70858(13) 0.0462(8) Uani 1 1 d D A .
H4A_9 H 0.5400 0.5422 0.6747 0.069 Uiso 1 1 calc R . .
H4B_9 H 0.5331 0.6520 0.7175 0.069 Uiso 1 1 calc R . .
H4C_9 H 0.4272 0.5649 0.6947 0.069 Uiso 1 1 calc R . .
S1_10 S 0.43095(4) 0.98769(4) 0.88462(3) 0.01650(12) Uani 1 1 d D A .
C1_10 C 0.46932(18) 1.12103(15) 0.88279(11) 0.0198(5) Uani 1 1 d D . .
H1A_10 H 0.4819 1.1646 0.9270 0.024 Uiso 1 1 calc R A .
H1B_10 H 0.5369 1.1313 0.8635 0.024 Uiso 1 1 calc R . .
C2_10 C 0.3827(2) 1.15259(17) 0.84430(13) 0.0265(5) Uani 1 1 d D A .
H2A_10 H 0.3129 1.1337 0.8598 0.032 Uiso 1 1 calc R . .
H2B_10 H 0.3770 1.1160 0.7987 0.032 Uiso 1 1 calc R . .
C3_10 C 0.4088(2) 1.26795(18) 0.85075(16) 0.0366(7) Uani 1 1 d D . .
H3A_10 H 0.4202 1.3040 0.8967 0.044 Uiso 1 1 calc R A .
H3B_10 H 0.4762 1.2856 0.8325 0.044 Uiso 1 1 calc R . .
C4_10 C 0.3202(3) 1.3042(2) 0.81699(19) 0.0518(9) Uani 1 1 d D A .
H4A_10 H 0.3403 1.3781 0.8222 0.078 Uiso 1 1 calc R . .
H4B_10 H 0.2537 1.2882 0.8356 0.078 Uiso 1 1 calc R . .
H4C_10 H 0.3096 1.2696 0.7714 0.078 Uiso 1 1 calc R . .
C1_11 C 0.3991(2) 0.1866(2) 0.62790(15) 0.0367(7) Uani 1 1 d . . .
H1A_11 H 0.4402 0.2361 0.6665 0.044 Uiso 1 1 calc R . .
H1B_11 H 0.4410 0.1898 0.5915 0.044 Uiso 1 1 calc R . .
Cl1_11 Cl 0.38162(7) 0.06269(7) 0.64033(5) 0.0581(3) Uani 1 1 d . . .
Cl2_11 Cl 0.27547(7) 0.22034(7) 0.61183(5) 0.0535(2) Uani 1 1 d . . .
C1_12 C 0.1787(2) 0.1035(2) 0.22260(13) 0.0354(6) Uani 1 1 d . . .
H1A_12 H 0.1801 0.0387 0.2351 0.042 Uiso 1 1 calc R . .
H1B_12 H 0.1028 0.1082 0.2140 0.042 Uiso 1 1 calc R . .
Cl1_12 Cl 0.23933(6) 0.10127(6) 0.15273(4) 0.04174(18) Uani 1 1 d . . .
Cl2_12 Cl 0.24328(6) 0.20702(6) 0.28655(4) 0.03863(16) Uani 1 1 d . . .
C1_13 C 0.2817(2) 0.6368(2) 0.31811(14) 0.0394(7) Uani 1 1 d . . .
H1A_13 H 0.2548 0.5651 0.2938 0.047 Uiso 1 1 calc R . .
H1B_13 H 0.2199 0.6650 0.3338 0.047 Uiso 1 1 calc R . .
Cl1_13 Cl 0.37425(6) 0.64020(6) 0.38407(4) 0.04026(17) Uani 1 1 d . . .
Cl2_13 Cl 0.34089(7) 0.70742(7) 0.26723(4) 0.0506(2) Uani 1 1 d . . .
C1_14 C 0.9120(2) 0.6236(2) 0.30167(14) 0.0367(7) Uani 1 1 d . . .
H1A_14 H 0.8971 0.6930 0.3162 0.044 Uiso 1 1 calc R . .
H1B_14 H 0.9537 0.6092 0.3378 0.044 Uiso 1 1 calc R . .
Cl1_14 Cl 0.78982(7) 0.53466(6) 0.28114(4) 0.04519(19) Uani 1 1 d . . .
Cl2_14 Cl 0.98922(8) 0.62072(6) 0.23791(5) 0.0565(2) Uani 1 1 d . . .
C1_15 C 0.1012(2) 0.8135(3) 0.09078(14) 0.0396(7) Uani 1 1 d . . .
H1A_15 H 0.1222 0.7587 0.0588 0.048 Uiso 1 1 calc R . .
H1B_15 H 0.1194 0.8778 0.0771 0.048 Uiso 1 1 calc R . .
Cl1_15 Cl -0.03850(7) 0.78360(8) 0.09291(5) 0.0577(2) Uani 1 1 d . . .
Cl2_15 Cl 0.17446(7) 0.82731(6) 0.16570(3) 0.04117(17) Uani 1 1 d . . .
C1_16 C 0.8873(2) 0.0388(2) 0.07010(13) 0.0315(6) Uani 1 1 d . . .
H1A_16 H 0.8959 -0.0313 0.0502 0.038 Uiso 1 1 calc R . .
H1B_16 H 0.8208 0.0501 0.0487 0.038 Uiso 1 1 calc R . .
Cl1_16 Cl 0.87574(6) 0.05081(5) 0.15237(3) 0.03418(15) Uani 1 1 d . . .
Cl2_16 Cl 0.99788(6) 0.12770(5) 0.05888(4) 0.03860(17) Uani 1 1 d . . .

loop_
_atom_site_aniso_label
_atom_site_aniso_U_11
_atom_site_aniso_U_22
_atom_site_aniso_U_33
_atom_site_aniso_U_23
_atom_site_aniso_U_13
_atom_site_aniso_U_12
N1_1 0.0236(10) 0.0170(10) 0.0230(11) 0.0073(8) 0.0098(8) 0.0021(8)
C2_1 0.0196(12) 0.0130(11) 0.0250(13) 0.0026(9) 0.0082(10) 0.0008(9)
C3_1 0.0187(11) 0.0108(10) 0.0190(12) 0.0027(9) 0.0058(9) 0.0018(8)
C4_1 0.0199(11) 0.0103(10) 0.0172(11) 0.0026(9) 0.0038(9) 0.0038(8)
C5_1 0.0235(12) 0.0120(10) 0.0183(12) 0.0036(9) 0.0056(9) 0.0045(9)
C6_1 0.0251(12) 0.0151(11) 0.0200(13) 0.0040(9) 0.0065(10) 0.0046(9)
C7_1 0.0166(11) 0.0133(11) 0.0232(12) 0.0016(9) 0.0022(9) 0.0025(9)
C8_1 0.0176(11) 0.0132(10) 0.0155(11) 0.0033(9) 0.0017(9) 0.0031(8)
C9_1 0.0182(11) 0.0102(10) 0.0163(11) 0.0030(9) 0.0020(9) 0.0027(8)
C10_1 0.0170(11) 0.0112(10) 0.0160(11) 0.0035(9) 0.0023(9) 0.0041(9)
C11_1 0.0178(11) 0.0127(10) 0.0164(11) 0.0026(9) 0.0032(9) 0.0040(9)
C12_1 0.0188(11) 0.0127(10) 0.0151(11) 0.0033(9) -0.0003(9) 0.0027(9)
C13_1 0.0263(12) 0.0139(11) 0.0142(11) 0.0044(9) 0.0028(9) 0.0055(9)
C14_1 0.0159(10) 0.0136(10) 0.0164(11) 0.0064(9) 0.0009(9) 0.0034(8)
C15_1 0.0150(10) 0.0120(10) 0.0182(11) 0.0074(9) 0.0013(9) 0.0033(8)
C16_1 0.0152(10) 0.0176(11) 0.0168(11) 0.0083(9) 0.0013(9) 0.0053(9)
C17_1 0.0142(10) 0.0145(10) 0.0170(11) 0.0027(9) -0.0014(9) 0.0028(8)
C18_1 0.0185(11) 0.0172(11) 0.0165(11) 0.0059(9) 0.0034(9) 0.0051(9)
C19_1 0.0164(11) 0.0165(11) 0.0182(12) 0.0067(9) 0.0029(9) 0.0047(9)
C20_1 0.0156(11) 0.0147(11) 0.0184(12) 0.0072(9) 0.0012(9) 0.0053(8)
C21_1 0.0171(11) 0.0156(11) 0.0199(12) 0.0074(9) 0.0008(9) 0.0048(9)
C22_1 0.0152(11) 0.0149(11) 0.0228(12) 0.0066(9) -0.0011(9) 0.0018(9)
C23_1 0.0194(11) 0.0169(11) 0.0141(11) 0.0061(9) -0.0021(9) 0.0054(9)
C24_1 0.0174(11) 0.0206(12) 0.0226(13) 0.0084(10) 0.0037(9) 0.0057(9)
N25_1 0.0182(10) 0.0208(10) 0.0212(11) 0.0097(8) 0.0050(8) 0.0016(8)
C26_1 0.0173(11) 0.0168(11) 0.0269(13) 0.0094(10) 0.0024(10) 0.0041(9)
O1_1 0.0215(9) 0.0289(10) 0.0285(10) 0.0039(8) 0.0070(7) -0.0021(7)
O2_1 0.0342(10) 0.0327(10) 0.0223(10) 0.0149(8) 0.0097(8) 0.0048(8)
O3_1 0.0219(9) 0.0253(9) 0.0283(10) 0.0085(8) 0.0015(7) -0.0041(7)
O4_1 0.0254(9) 0.0326(10) 0.0172(9) 0.0084(7) 0.0056(7) 0.0023(7)
C1_2 0.0285(14) 0.0267(13) 0.0306(15) 0.0133(12) 0.0139(12) 0.0048(11)
C2_2 0.0271(14) 0.0232(13) 0.0315(15) 0.0079(12) 0.0146(12) 0.0051(11)
C3_2 0.0276(14) 0.0320(14) 0.0347(16) 0.0086(13) 0.0130(13) 0.0043(12)
C4_2 0.0271(14) 0.0314(14) 0.0355(15) 0.0143(12) 0.0087(12) 0.0027(11)
C5_2 0.0298(14) 0.0267(13) 0.0353(15) 0.0162(12) 0.0095(13) 0.0026(12)
C6_2 0.0279(14) 0.0228(13) 0.0343(16) 0.0133(12) 0.0104(12) 0.0069(11)
C1_22 0.029(2) 0.0256(19) 0.032(2) 0.0112(18) 0.0127(19) 0.0062(19)
C2_22 0.029(2) 0.0277(19) 0.032(2) 0.0094(18) 0.0114(19) 0.0061(18)
C3_22 0.028(2) 0.0298(19) 0.034(2) 0.0097(19) 0.0122(19) 0.0043(19)
C4_22 0.029(2) 0.032(2) 0.034(2) 0.0127(18) 0.0107(18) 0.0037(18)
C5_22 0.029(2) 0.0273(19) 0.034(2) 0.0138(19) 0.0088(19) 0.0040(18)
C6_22 0.029(2) 0.0253(19) 0.032(2) 0.0125(19) 0.0093(19) 0.0049(19)
C1_3 0.0248(13) 0.0266(13) 0.0285(14) 0.0123(11) 0.0105(11) 0.0018(10)
C2_3 0.0328(15) 0.0434(17) 0.0519(19) 0.0311(15) 0.0193(13) 0.0143(13)
C3_3 0.0236(13) 0.0526(18) 0.0378(16) 0.0213(14) 0.0113(12) 0.0064(13)
C4_3 0.0466(18) 0.053(2) 0.0371(18) 0.0172(15) 0.0068(14) -0.0151(15)
C5_3 0.0530(18) 0.0276(14) 0.0346(16) 0.0181(13) 0.0102(14) 0.0010(13)
C6_3 0.0452(17) 0.0363(16) 0.0521(19) 0.0304(15) 0.0183(15) 0.0148(14)
Pd1_5 0.01694(9) 0.01557(9) 0.01437(10) 0.00377(7) -0.00035(7) 0.00133(7)
Cl1_5 0.0262(3) 0.0264(3) 0.0235(3) 0.0094(2) -0.0025(2) 0.0075(2)
Cl2_5 0.0253(3) 0.0238(3) 0.0155(3) 0.0036(2) 0.0015(2) 0.0035(2)
S1_6 0.0162(3) 0.0171(3) 0.0161(3) 0.0044(2) 0.0002(2) 0.0029(2)
C1_6 0.0214(12) 0.0171(11) 0.0219(12) 0.0090(10) 0.0018(9) 0.0024(9)
C2_6 0.0286(13) 0.0187(12) 0.0233(13) 0.0056(10) 0.0028(10) 0.0072(10)
C3_6 0.0429(16) 0.0209(13) 0.0359(16) 0.0043(12) 0.0057(13) 0.0027(12)
C4_6 0.068(2) 0.0206(14) 0.0378(17) 0.0035(12) 0.0053(15) 0.0132(14)
S1_7 0.0162(6) 0.0133(9) 0.0127(12) 0.0037(8) 0.0017(6) 0.0010(6)
C1_7 0.018(2) 0.016(2) 0.0164(11) 0.0006(11) 0.0025(11) 0.002(2)
C2_7 0.0265(12) 0.0241(14) 0.0226(12) 0.0038(11) 0.0006(10) 0.0086(11)
C3_7 0.0278(19) 0.0279(19) 0.0307(17) 0.0053(15) 0.0025(14) 0.0127(14)
C4_7 0.033(2) 0.038(3) 0.0310(16) 0.0019(17) 0.0060(16) 0.0154(18)
S1_17 0.0162(6) 0.0133(9) 0.0127(12) 0.0037(8) 0.0017(6) 0.0010(6)
C1_17 0.018(2) 0.016(2) 0.0164(11) 0.0006(11) 0.0025(11) 0.002(2)
C2_17 0.0265(12) 0.0241(14) 0.0226(12) 0.0038(11) 0.0006(10) 0.0086(11)
C3_17 0.0278(19) 0.0279(19) 0.0307(17) 0.0053(15) 0.0025(14) 0.0127(14)
C4_17 0.033(2) 0.038(3) 0.0310(16) 0.0019(17) 0.0060(16) 0.0154(18)
Pd1_8 0.01731(10) 0.01543(9) 0.01406(10) 0.00261(7) -0.00046(7) 0.00239(7)
Cl1_8 0.0218(3) 0.0231(3) 0.0212(3) 0.0040(2) -0.0030(2) 0.0062(2)
Cl2_8 0.0203(3) 0.0187(3) 0.0226(3) 0.0017(2) -0.0004(2) 0.0001(2)
S1_9 0.0195(3) 0.0157(3) 0.0161(3) 0.0047(2) -0.0006(2) 0.0032(2)
C1_9 0.0221(12) 0.0187(12) 0.0208(12) 0.0027(10) 0.0019(9) 0.0068(9)
C2_9 0.0299(13) 0.0190(12) 0.0268(14) 0.0016(10) -0.0004(11) 0.0069(10)
C3_9 0.0336(15) 0.0284(15) 0.0424(17) -0.0087(13) 0.0004(13) 0.0126(12)
C4_9 0.0496(19) 0.053(2) 0.0279(16) -0.0075(14) 0.0059(14) 0.0120(16)
S1_10 0.0197(3) 0.0135(3) 0.0152(3) 0.0031(2) 0.0001(2) 0.0019(2)
C1_10 0.0253(12) 0.0129(11) 0.0191(12) 0.0030(9) 0.0009(9) 0.0006(9)
C2_10 0.0310(14) 0.0204(12) 0.0289(14) 0.0101(11) -0.0005(11) 0.0034(10)
C3_10 0.0384(16) 0.0202(13) 0.0537(19) 0.0174(13) 0.0013(14) 0.0034(11)
C4_10 0.055(2) 0.0355(17) 0.073(3) 0.0309(18) -0.0006(18) 0.0136(15)
C1_11 0.0347(15) 0.0410(16) 0.0374(16) 0.0172(14) 0.0066(13) 0.0043(13)
Cl1_11 0.0511(5) 0.0591(5) 0.0917(7) 0.0508(5) 0.0279(5) 0.0329(4)
Cl2_11 0.0506(5) 0.0436(4) 0.0786(6) 0.0309(4) 0.0079(4) 0.0214(4)
C1_12 0.0297(14) 0.0458(17) 0.0293(15) 0.0086(13) 0.0050(12) 0.0045(12)
Cl1_12 0.0383(4) 0.0568(5) 0.0307(4) 0.0115(3) 0.0108(3) 0.0072(3)
Cl2_12 0.0454(4) 0.0335(4) 0.0361(4) 0.0043(3) 0.0043(3) 0.0117(3)
C1_13 0.0370(16) 0.0445(17) 0.0292(16) 0.0066(13) -0.0039(12) -0.0042(13)
Cl1_13 0.0355(4) 0.0518(4) 0.0349(4) 0.0199(3) 0.0017(3) 0.0017(3)
Cl2_13 0.0609(5) 0.0572(5) 0.0377(4) 0.0228(4) 0.0000(4) 0.0098(4)
C1_14 0.0383(16) 0.0443(17) 0.0281(15) 0.0092(13) 0.0023(12) 0.0101(13)
Cl1_14 0.0501(4) 0.0306(4) 0.0511(5) 0.0076(3) -0.0038(4) 0.0059(3)
Cl2_14 0.0864(7) 0.0427(4) 0.0585(5) 0.0242(4) 0.0422(5) 0.0315(4)
C1_15 0.0399(16) 0.0440(17) 0.0300(16) 0.0069(13) 0.0050(13) -0.0020(13)
Cl1_15 0.0433(5) 0.0776(6) 0.0568(5) 0.0254(5) 0.0151(4) 0.0086(4)
Cl2_15 0.0565(5) 0.0356(4) 0.0280(4) 0.0054(3) 0.0004(3) 0.0054(3)
C1_16 0.0309(14) 0.0283(14) 0.0303(15) 0.0063(12) -0.0057(11) -0.0015(11)
Cl1_16 0.0389(4) 0.0319(3) 0.0316(4) 0.0064(3) 0.0028(3) 0.0093(3)
Cl2_16 0.0377(4) 0.0276(3) 0.0482(4) 0.0066(3) 0.0109(3) 0.0018(3)

loop_
_atom_type_symbol
_atom_type_description
_atom_type_scat_dispersion_real
_atom_type_scat_dispersion_imag
_atom_type_scat_source
C C 0.0033 0.0016 'International Tables Vol C Tables 4.2.6.8 and 6.1.1.4'
H H 0.0000 0.0000 'International Tables Vol C Tables 4.2.6.8 and 6.1.1.4'
N N 0.0061 0.0033 'International Tables Vol C Tables 4.2.6.8 and 6.1.1.4'
O O 0.0106 0.0060 'International Tables Vol C Tables 4.2.6.8 and 6.1.1.4'
S S 0.1246 0.1234 'International Tables Vol C Tables 4.2.6.8 and 6.1.1.4'
Cl Cl 0.1484 0.1585 'International Tables Vol C Tables 4.2.6.8 and 6.1.1.4'
Pd Pd -0.9988 1.0072 'International Tables Vol C Tables 4.2.6.8 and 6.1.1.4'

loop_
_geom_angle_atom_site_label_1
_geom_angle_atom_site_label_2
_geom_angle_atom_site_label_3
_geom_angle
C2_1 N1_1 C6_1 123.49(19)
O1_1 C2_1 N1_1 121.7(2)
O1_1 C2_1 C3_1 120.5(2)
N1_1 C2_1 C3_1 117.8(2)
C7_1 C3_1 C4_1 119.4(2)
C7_1 C3_1 C2_1 119.9(2)
C4_1 C3_1 C2_1 120.7(2)
C5_1 C4_1 C3_1 119.8(2)
C5_1 C4_1 C10_1 120.1(2)
C3_1 C4_1 C10_1 120.0(2)
C13_1 C5_1 C4_1 119.7(2)
C13_1 C5_1 C6_1 119.5(2)
C4_1 C5_1 C6_1 120.8(2)
O2_1 C6_1 N1_1 121.5(2)
O2_1 C6_1 C5_1 121.2(2)
N1_1 C6_1 C5_1 117.3(2)
C3_1 C7_1 C8_1 121.1(2)
C3_1 C7_1 H7_1 119.4
C8_1 C7_1 H7_1 119.4
C7_1 C8_1 C9_1 120.8(2)
C8_1 C9_1 C10_1 117.3(2)
C8_1 C9_1 C14_1 125.9(2)
C10_1 C9_1 C14_1 116.82(19)
C4_1 C10_1 C9_1 119.5(2)
C4_1 C10_1 C11_1 119.4(2)
C9_1 C10_1 C11_1 121.1(2)
C12_1 C11_1 C10_1 117.7(2)
C12_1 C11_1 C16_1 125.6(2)
C10_1 C11_1 C16_1 116.7(2)
C11_1 C12_1 C13_1 120.4(2)
C5_1 C13_1 C12_1 120.9(2)
C5_1 C13_1 H13_1 119.5
C12_1 C13_1 H13_1 119.5
C17_1 C14_1 C15_1 117.4(2)
C17_1 C14_1 C9_1 125.6(2)
C15_1 C14_1 C9_1 117.0(2)
C20_1 C15_1 C16_1 119.5(2)
C20_1 C15_1 C14_1 119.4(2)
C16_1 C15_1 C14_1 121.0(2)
C23_1 C16_1 C15_1 117.7(2)
C23_1 C16_1 C11_1 125.4(2)
C15_1 C16_1 C11_1 116.8(2)
C14_1 C17_1 C18_1 121.3(2)
C19_1 C18_1 C17_1 120.0(2)
C19_1 C18_1 H18_1 120.0
C17_1 C18_1 H18_1 120.0
C18_1 C19_1 C20_1 120.0(2)
C18_1 C19_1 C24_1 119.3(2)
C20_1 C19_1 C24_1 120.7(2)
C19_1 C20_1 C21_1 120.3(2)
C19_1 C20_1 C15_1 120.2(2)
C21_1 C20_1 C15_1 119.5(2)
C22_1 C21_1 C20_1 120.2(2)
C22_1 C21_1 C26_1 119.7(2)
C20_1 C21_1 C26_1 120.0(2)
C21_1 C22_1 C23_1 120.3(2)
C21_1 C22_1 H22_1 119.8
C23_1 C22_1 H22_1 119.8
C16_1 C23_1 C22_1 120.8(2)
O4_1 C24_1 N25_1 121.9(2)
O4_1 C24_1 C19_1 121.1(2)
N25_1 C24_1 C19_1 117.1(2)
C26_1 N25_1 C24_1 124.09(19)
O3_1 C26_1 N25_1 121.6(2)
O3_1 C26_1 C21_1 120.8(2)
N25_1 C26_1 C21_1 117.5(2)
C2_2 C1_2 C6_2 115.2(3)
C2_2 C1_2 H1_2 106.3
C6_2 C1_2 H1_2 106.3
C1_2 C2_2 C3_2 109.3(3)
C1_2 C2_2 H2A_2 109.8
C3_2 C2_2 H2A_2 109.8
C1_2 C2_2 H2B_2 109.8
C3_2 C2_2 H2B_2 109.8
H2A_2 C2_2 H2B_2 108.3
C4_2 C3_2 C2_2 111.9(3)
C4_2 C3_2 H3A_2 109.2
C2_2 C3_2 H3A_2 109.2
C4_2 C3_2 H3B_2 109.2
C2_2 C3_2 H3B_2 109.2
H3A_2 C3_2 H3B_2 107.9
C3_2 C4_2 C5_2 110.8(3)
C3_2 C4_2 H4A_2 109.5
C5_2 C4_2 H4A_2 109.5
C3_2 C4_2 H4B_2 109.5
C5_2 C4_2 H4B_2 109.5
H4A_2 C4_2 H4B_2 108.1
C4_2 C5_2 C6_2 111.3(3)
C4_2 C5_2 H5A_2 109.4
C6_2 C5_2 H5A_2 109.4
C4_2 C5_2 H5B_2 109.4
C6_2 C5_2 H5B_2 109.4
H5A_2 C5_2 H5B_2 108.0
C1_2 C6_2 C5_2 110.0(3)
C1_2 C6_2 H6A_2 109.7
C5_2 C6_2 H6A_2 109.7
C1_2 C6_2 H6B_2 109.7
C5_2 C6_2 H6B_2 109.7
H6A_2 C6_2 H6B_2 108.2
C6_22 C1_22 C2_22 115.1
C6_22 C1_22 H1_22 105.5
C2_22 C1_22 H1_22 105.5
C1_22 C2_22 C3_22 110.4
C1_22 C2_22 H2A_22 109.6
C3_22 C2_22 H2A_22 109.6
C1_22 C2_22 H2B_22 109.6
C3_22 C2_22 H2B_22 109.6
H2A_22 C2_22 H2B_22 108.1
C2_22 C3_22 C4_22 110.9
C2_22 C3_22 H3A_22 109.4
C4_22 C3_22 H3A_22 109.5
C2_22 C3_22 H3B_22 109.4
C4_22 C3_22 H3B_22 109.4
H3A_22 C3_22 H3B_22 108.0
C5_22 C4_22 C3_22 110.8
C5_22 C4_22 H4A_22 109.5
C3_22 C4_22 H4A_22 109.5
C5_22 C4_22 H4B_22 109.5
C3_22 C4_22 H4B_22 109.5
H4A_22 C4_22 H4B_22 108.1
C4_22 C5_22 C6_22 111.9
C4_22 C5_22 H5A_22 109.2
C6_22 C5_22 H5A_22 109.2
C4_22 C5_22 H5B_22 109.2
C6_22 C5_22 H5B_22 109.2
H5A_22 C5_22 H5B_22 107.9
C1_22 C6_22 C5_22 110.3
C1_22 C6_22 H6A_22 109.6
C5_22 C6_22 H6A_22 109.6
C1_22 C6_22 H6B_22 109.6
C5_22 C6_22 H6B_22 109.6
H6A_22 C6_22 H6B_22 108.1
C6_3 C1_3 C2_3 115.3(2)
C6_3 C1_3 H1_3 105.4
C2_3 C1_3 H1_3 105.4
C1_3 C2_3 C3_3 110.5(2)
C1_3 C2_3 H2A_3 109.5
C3_3 C2_3 H2A_3 109.5
C1_3 C2_3 H2B_3 109.5
C3_3 C2_3 H2B_3 109.5
H2A_3 C2_3 H2B_3 108.1
C2_3 C3_3 C4_3 111.0(3)
C2_3 C3_3 H3A_3 109.4
C4_3 C3_3 H3A_3 109.4
C2_3 C3_3 H3B_3 109.4
C4_3 C3_3 H3B_3 109.4
H3A_3 C3_3 H3B_3 108.0
C5_3 C4_3 C3_3 110.9(2)
C5_3 C4_3 H4A_3 109.5
C3_3 C4_3 H4A_3 109.5
C5_3 C4_3 H4B_3 109.5
C3_3 C4_3 H4B_3 109.5
H4A_3 C4_3 H4B_3 108.0
C4_3 C5_3 C6_3 111.7(2)
C4_3 C5_3 H5A_3 109.3
C6_3 C5_3 H5A_3 109.3
C4_3 C5_3 H5B_3 109.3
C6_3 C5_3 H5B_3 109.3
H5A_3 C5_3 H5B_3 107.9
C1_3 C6_3 C5_3 110.5(2)
C1_3 C6_3 H6A_3 109.6
C5_3 C6_3 H6A_3 109.6
C1_3 C6_3 H6B_3 109.6
C5_3 C6_3 H6B_3 109.6
H6A_3 C6_3 H6B_3 108.1
Cl2_5 Pd1_5 Cl1_5 91.61(2)
C2_6 C1_6 S1_6 112.01(15)
C2_6 C1_6 H1A_6 109.2
S1_6 C1_6 H1A_6 109.2
C2_6 C1_6 H1B_6 109.2
S1_6 C1_6 H1B_6 109.2
H1A_6 C1_6 H1B_6 107.9
C1_6 C2_6 C3_6 111.39(19)
C1_6 C2_6 H2A_6 109.3
C3_6 C2_6 H2A_6 109.3
C1_6 C2_6 H2B_6 109.3
C3_6 C2_6 H2B_6 109.3
H2A_6 C2_6 H2B_6 108.0
C4_6 C3_6 C2_6 112.0(2)
C4_6 C3_6 H3A_6 109.2
C2_6 C3_6 H3A_6 109.2
C4_6 C3_6 H3B_6 109.2
C2_6 C3_6 H3B_6 109.2
H3A_6 C3_6 H3B_6 107.9
C3_6 C4_6 H4A_6 109.5
C3_6 C4_6 H4B_6 109.5
H4A_6 C4_6 H4B_6 109.5
C3_6 C4_6 H4C_6 109.5
H4A_6 C4_6 H4C_6 109.5
H4B_6 C4_6 H4C_6 109.5
C2_7 C1_7 S1_7 112.8(4)
C2_7 C1_7 H1A_7 109.0
S1_7 C1_7 H1A_7 109.0
C2_7 C1_7 H1B_7 109.0
S1_7 C1_7 H1B_7 109.0
H1A_7 C1_7 H1B_7 107.8
C1_7 C2_7 C3_7 110.8(5)
C1_7 C2_7 H2A_7 109.5
C3_7 C2_7 H2A_7 109.5
C1_7 C2_7 H2B_7 109.5
C3_7 C2_7 H2B_7 109.5
H2A_7 C2_7 H2B_7 108.1
C4_7 C3_7 C2_7 112.6(5)
C4_7 C3_7 H3A_7 109.1
C2_7 C3_7 H3A_7 109.1
C4_7 C3_7 H3B_7 109.1
C2_7 C3_7 H3B_7 109.1
H3A_7 C3_7 H3B_7 107.8
C3_7 C4_7 H4A_7 109.5
C3_7 C4_7 H4B_7 109.5
H4A_7 C4_7 H4B_7 109.5
C3_7 C4_7 H4C_7 109.5
H4A_7 C4_7 H4C_7 109.5
H4B_7 C4_7 H4C_7 109.5
C2_17 C1_17 S1_17 112.6(4)
C2_17 C1_17 H1A_17 109.1
S1_17 C1_17 H1A_17 109.1
C2_17 C1_17 H1B_17 109.1
S1_17 C1_17 H1B_17 109.1
H1A_17 C1_17 H1B_17 107.8
C1_17 C2_17 C3_17 111.3(4)
C1_17 C2_17 H2A_17 109.4
C3_17 C2_17 H2A_17 109.4
C1_17 C2_17 H2B_17 109.4
C3_17 C2_17 H2B_17 109.4
H2A_17 C2_17 H2B_17 108.0
C4_17 C3_17 C2_17 114.1(5)
C4_17 C3_17 H3A_17 108.7
C2_17 C3_17 H3A_17 108.7
C4_17 C3_17 H3B_17 108.7
C2_17 C3_17 H3B_17 108.7
H3A_17 C3_17 H3B_17 107.6
C3_17 C4_17 H4A_17 109.5
C3_17 C4_17 H4B_17 109.5
H4A_17 C4_17 H4B_17 109.5
C3_17 C4_17 H4C_17 109.5
H4A_17 C4_17 H4C_17 109.5
H4B_17 C4_17 H4C_17 109.5
Cl2_8 Pd1_8 Cl1_8 92.26(2)
C2_9 C1_9 S1_9 112.53(16)
C2_9 C1_9 H1A_9 109.1
S1_9 C1_9 H1A_9 109.1
C2_9 C1_9 H1B_9 109.1
S1_9 C1_9 H1B_9 109.1
H1A_9 C1_9 H1B_9 107.8
C1_9 C2_9 C3_9 111.5(2)
C1_9 C2_9 H2A_9 109.3
C3_9 C2_9 H2A_9 109.3
C1_9 C2_9 H2B_9 109.3
C3_9 C2_9 H2B_9 109.3
H2A_9 C2_9 H2B_9 108.0
C4_9 C3_9 C2_9 112.9(2)
C4_9 C3_9 H3A_9 109.0
C2_9 C3_9 H3A_9 109.0
C4_9 C3_9 H3B_9 109.0
C2_9 C3_9 H3B_9 109.0
H3A_9 C3_9 H3B_9 107.8
C3_9 C4_9 H4A_9 109.5
C3_9 C4_9 H4B_9 109.5
H4A_9 C4_9 H4B_9 109.5
C3_9 C4_9 H4C_9 109.5
H4A_9 C4_9 H4C_9 109.5
H4B_9 C4_9 H4C_9 109.5
C2_10 C1_10 S1_10 110.96(15)
C2_10 C1_10 H1A_10 109.4
S1_10 C1_10 H1A_10 109.4
C2_10 C1_10 H1B_10 109.4
S1_10 C1_10 H1B_10 109.4
H1A_10 C1_10 H1B_10 108.0
C1_10 C2_10 C3_10 110.36(19)
C1_10 C2_10 H2A_10 109.6
C3_10 C2_10 H2A_10 109.6
C1_10 C2_10 H2B_10 109.6
C3_10 C2_10 H2B_10 109.6
H2A_10 C2_10 H2B_10 108.1
C4_10 C3_10 C2_10 112.2(2)
C4_10 C3_10 H3A_10 109.2
C2_10 C3_10 H3A_10 109.2
C4_10 C3_10 H3B_10 109.2
C2_10 C3_10 H3B_10 109.2
H3A_10 C3_10 H3B_10 107.9
C3_10 C4_10 H4A_10 109.5
C3_10 C4_10 H4B_10 109.5
H4A_10 C4_10 H4B_10 109.5
C3_10 C4_10 H4C_10 109.5
H4A_10 C4_10 H4C_10 109.5
H4B_10 C4_10 H4C_10 109.5
Cl2_11 C1_11 Cl1_11 111.35(16)
Cl2_11 C1_11 H1A_11 109.4
Cl1_11 C1_11 H1A_11 109.4
Cl2_11 C1_11 H1B_11 109.4
Cl1_11 C1_11 H1B_11 109.4
H1A_11 C1_11 H1B_11 108.0
Cl1_12 C1_12 Cl2_12 112.24(16)
Cl1_12 C1_12 H1A_12 109.2
Cl2_12 C1_12 H1A_12 109.2
Cl1_12 C1_12 H1B_12 109.2
Cl2_12 C1_12 H1B_12 109.2
H1A_12 C1_12 H1B_12 107.9
Cl2_13 C1_13 Cl1_13 111.33(16)
Cl2_13 C1_13 H1A_13 109.4
Cl1_13 C1_13 H1A_13 109.4
Cl2_13 C1_13 H1B_13 109.4
Cl1_13 C1_13 H1B_13 109.4
H1A_13 C1_13 H1B_13 108.0
Cl2_14 C1_14 Cl1_14 112.87(17)
Cl2_14 C1_14 H1A_14 109.0
Cl1_14 C1_14 H1A_14 109.0
Cl2_14 C1_14 H1B_14 109.0
Cl1_14 C1_14 H1B_14 109.0
H1A_14 C1_14 H1B_14 107.8
Cl2_15 C1_15 Cl1_15 112.25(17)
Cl2_15 C1_15 H1A_15 109.2
Cl1_15 C1_15 H1A_15 109.2
Cl2_15 C1_15 H1B_15 109.2
Cl1_15 C1_15 H1B_15 109.2
H1A_15 C1_15 H1B_15 107.9
Cl2_16 C1_16 Cl1_16 111.24(15)
Cl2_16 C1_16 H1A_16 109.4
Cl1_16 C1_16 H1A_16 109.4
Cl2_16 C1_16 H1B_16 109.4
Cl1_16 C1_16 H1B_16 109.4
H1A_16 C1_16 H1B_16 108.0

loop_
_geom_bond_atom_site_label_1
_geom_bond_atom_site_label_2
_geom_bond_distance
N1_1 C2_1 1.393(3)
N1_1 C6_1 1.407(3)
C2_1 O1_1 1.218(3)
C2_1 C3_1 1.491(3)
C3_1 C7_1 1.374(3)
C3_1 C4_1 1.406(3)
C4_1 C5_1 1.404(3)
C4_1 C10_1 1.414(3)
C5_1 C13_1 1.376(3)
C5_1 C6_1 1.490(3)
C6_1 O2_1 1.210(3)
C7_1 C8_1 1.399(3)
C7_1 H7_1 0.9500
C8_1 C9_1 1.405(3)
C9_1 C10_1 1.428(3)
C9_1 C14_1 1.467(3)
C10_1 C11_1 1.433(3)
C11_1 C12_1 1.404(3)
C11_1 C16_1 1.469(3)
C12_1 C13_1 1.411(3)
C13_1 H13_1 0.9500
C14_1 C17_1 1.397(3)
C14_1 C15_1 1.431(3)
C15_1 C20_1 1.415(3)
C15_1 C16_1 1.426(3)
C16_1 C23_1 1.392(3)
C17_1 C18_1 1.407(3)
C18_1 C19_1 1.380(3)
C18_1 H18_1 0.9500
C19_1 C20_1 1.399(3)
C19_1 C24_1 1.491(3)
C20_1 C21_1 1.407(3)
C21_1 C22_1 1.370(3)
C21_1 C26_1 1.492(3)
C22_1 C23_1 1.408(3)
C22_1 H22_1 0.9500
C24_1 O4_1 1.215(3)
C24_1 N25_1 1.396(3)
N25_1 C26_1 1.393(3)
C26_1 O3_1 1.215(3)
C1_2 C2_2 1.505(5)
C1_2 C6_2 1.508(5)
C1_2 H1_2 1.0000
C2_2 C3_2 1.540(5)
C2_2 H2A_2 0.9900
C2_2 H2B_2 0.9900
C3_2 C4_2 1.512(6)
C3_2 H3A_2 0.9900
C3_2 H3B_2 0.9900
C4_2 C5_2 1.533(6)
C4_2 H4A_2 0.9900
C4_2 H4B_2 0.9900
C5_2 C6_2 1.533(5)
C5_2 H5A_2 0.9900
C5_2 H5B_2 0.9900
C6_2 H6A_2 0.9900
C6_2 H6B_2 0.9900
C1_22 C6_22 1.5109
C1_22 C2_22 1.5142
C1_22 H1_22 1.0000
C2_22 C3_22 1.5190
C2_22 H2A_22 0.9900
C2_22 H2B_22 0.9900
C3_22 C4_22 1.5290
C3_22 H3A_22 0.9900
C3_22 H3B_22 0.9900
C4_22 C5_22 1.5134
C4_22 H4A_22 0.9900
C4_22 H4B_22 0.9900
C5_22 C6_22 1.5268
C5_22 H5A_22 0.9900
C5_22 H5B_22 0.9900
C6_22 H6A_22 0.9900
C6_22 H6B_22 0.9900
C1_3 C6_3 1.507(4)
C1_3 C2_3 1.511(4)
C1_3 H1_3 1.0000
C2_3 C3_3 1.520(4)
C2_3 H2A_3 0.9900
C2_3 H2B_3 0.9900
C3_3 C4_3 1.527(5)
C3_3 H3A_3 0.9900
C3_3 H3B_3 0.9900
C4_3 C5_3 1.513(5)
C4_3 H4A_3 0.9900
C4_3 H4B_3 0.9900
C5_3 C6_3 1.527(4)
C5_3 H5A_3 0.9900
C5_3 H5B_3 0.9900
C6_3 H6A_3 0.9900
C6_3 H6B_3 0.9900
Pd1_5 Cl2_5 2.3051(6)
Pd1_5 Cl1_5 2.3156(6)
S1_6 C1_6 1.827(2)
C1_6 C2_6 1.515(3)
C1_6 H1A_6 0.9900
C1_6 H1B_6 0.9900
C2_6 C3_6 1.529(3)
C2_6 H2A_6 0.9900
C2_6 H2B_6 0.9900
C3_6 C4_6 1.523(3)
C3_6 H3A_6 0.9900
C3_6 H3B_6 0.9900
C4_6 H4A_6 0.9800
C4_6 H4B_6 0.9800
C4_6 H4C_6 0.9800
S1_7 C1_7 1.818(3)
C1_7 C2_7 1.520(4)
C1_7 H1A_7 0.9900
C1_7 H1B_7 0.9900
C2_7 C3_7 1.534(4)
C2_7 H2A_7 0.9900
C2_7 H2B_7 0.9900
C3_7 C4_7 1.523(4)
C3_7 H3A_7 0.9900
C3_7 H3B_7 0.9900
C4_7 H4A_7 0.9800
C4_7 H4B_7 0.9800
C4_7 H4C_7 0.9800
S1_17 C1_17 1.818(3)
C1_17 C2_17 1.520(4)
C1_17 H1A_17 0.9900
C1_17 H1B_17 0.9900
C2_17 C3_17 1.531(4)
C2_17 H2A_17 0.9900
C2_17 H2B_17 0.9900
C3_17 C4_17 1.518(4)
C3_17 H3A_17 0.9900
C3_17 H3B_17 0.9900
C4_17 H4A_17 0.9800
C4_17 H4B_17 0.9800
C4_17 H4C_17 0.9800
Pd1_8 Cl2_8 2.3036(6)
Pd1_8 Cl1_8 2.3173(6)
S1_9 C1_9 1.826(2)
C1_9 C2_9 1.520(3)
C1_9 H1A_9 0.9900
C1_9 H1B_9 0.9900
C2_9 C3_9 1.530(3)
C2_9 H2A_9 0.9900
C2_9 H2B_9 0.9900
C3_9 C4_9 1.523(3)
C3_9 H3A_9 0.9900
C3_9 H3B_9 0.9900
C4_9 H4A_9 0.9800
C4_9 H4B_9 0.9800
C4_9 H4C_9 0.9800
S1_10 C1_10 1.821(2)
C1_10 C2_10 1.518(3)
C1_10 H1A_10 0.9900
C1_10 H1B_10 0.9900
C2_10 C3_10 1.532(3)
C2_10 H2A_10 0.9900
C2_10 H2B_10 0.9900
C3_10 C4_10 1.519(3)
C3_10 H3A_10 0.9900
C3_10 H3B_10 0.9900
C4_10 H4A_10 0.9800
C4_10 H4B_10 0.9800
C4_10 H4C_10 0.9800
C1_11 Cl2_11 1.757(3)
C1_11 Cl1_11 1.762(3)
C1_11 H1A_11 0.9900
C1_11 H1B_11 0.9900
C1_12 Cl1_12 1.748(3)
C1_12 Cl2_12 1.768(3)
C1_12 H1A_12 0.9900
C1_12 H1B_12 0.9900
C1_13 Cl2_13 1.756(3)
C1_13 Cl1_13 1.770(3)
C1_13 H1A_13 0.9900
C1_13 H1B_13 0.9900
C1_14 Cl2_14 1.754(3)
C1_14 Cl1_14 1.759(3)
C1_14 H1A_14 0.9900
C1_14 H1B_14 0.9900
C1_15 Cl2_15 1.762(3)
C1_15 Cl1_15 1.767(3)
C1_15 H1A_15 0.9900
C1_15 H1B_15 0.9900
C1_16 Cl2_16 1.768(3)
C1_16 Cl1_16 1.770(3)
C1_16 H1A_16 0.9900
C1_16 H1B_16 0.9900

loop_
_geom_torsion_atom_site_label_1
_geom_torsion_atom_site_label_2
_geom_torsion_atom_site_label_3
_geom_torsion_atom_site_label_4
_geom_torsion
C6_1 N1_1 C2_1 O1_1 -179.9(2)
C6_1 N1_1 C2_1 C3_1 -0.5(3)
O1_1 C2_1 C3_1 C7_1 1.4(3)
N1_1 C2_1 C3_1 C7_1 -178.0(2)
O1_1 C2_1 C3_1 C4_1 177.9(2)
N1_1 C2_1 C3_1 C4_1 -1.5(3)
C7_1 C3_1 C4_1 C5_1 177.4(2)
C2_1 C3_1 C4_1 C5_1 0.9(3)
C7_1 C3_1 C4_1 C10_1 -1.7(3)
C2_1 C3_1 C4_1 C10_1 -178.26(19)
C3_1 C4_1 C5_1 C13_1 178.6(2)
C10_1 C4_1 C5_1 C13_1 -2.2(3)
C3_1 C4_1 C5_1 C6_1 1.7(3)
C10_1 C4_1 C5_1 C6_1 -179.2(2)
C2_1 N1_1 C6_1 O2_1 -177.8(2)
C2_1 N1_1 C6_1 C5_1 2.9(3)
C13_1 C5_1 C6_1 O2_1 0.2(3)
C4_1 C5_1 C6_1 O2_1 177.2(2)
C13_1 C5_1 C6_1 N1_1 179.5(2)
C4_1 C5_1 C6_1 N1_1 -3.5(3)
C4_1 C3_1 C7_1 C8_1 6.3(3)
C2_1 C3_1 C7_1 C8_1 -177.1(2)
C3_1 C7_1 C8_1 C9_1 0.5(3)
C7_1 C8_1 C9_1 C10_1 -11.6(3)
C7_1 C8_1 C9_1 C14_1 169.9(2)
C5_1 C4_1 C10_1 C9_1 171.3(2)
C3_1 C4_1 C10_1 C9_1 -9.6(3)
C5_1 C4_1 C10_1 C11_1 -9.2(3)
C3_1 C4_1 C10_1 C11_1 170.0(2)
C8_1 C9_1 C10_1 C4_1 16.0(3)
C14_1 C9_1 C10_1 C4_1 -165.41(19)
C8_1 C9_1 C10_1 C11_1 -163.5(2)
C14_1 C9_1 C10_1 C11_1 15.1(3)
C4_1 C10_1 C11_1 C12_1 15.7(3)
C9_1 C10_1 C11_1 C12_1 -164.8(2)
C4_1 C10_1 C11_1 C16_1 -164.98(19)
C9_1 C10_1 C11_1 C16_1 14.6(3)
C10_1 C11_1 C12_1 C13_1 -11.2(3)
C16_1 C11_1 C12_1 C13_1 169.5(2)
C4_1 C5_1 C13_1 C12_1 6.9(3)
C6_1 C5_1 C13_1 C12_1 -176.1(2)
C11_1 C12_1 C13_1 C5_1 0.0(3)
C8_1 C9_1 C14_1 C17_1 -30.7(3)
C10_1 C9_1 C14_1 C17_1 150.8(2)
C8_1 C9_1 C14_1 C15_1 149.1(2)
C10_1 C9_1 C14_1 C15_1 -29.3(3)
C17_1 C14_1 C15_1 C20_1 14.6(3)
C9_1 C14_1 C15_1 C20_1 -165.28(19)
C17_1 C14_1 C15_1 C16_1 -166.3(2)
C9_1 C14_1 C15_1 C16_1 13.8(3)
C20_1 C15_1 C16_1 C23_1 15.4(3)
C14_1 C15_1 C16_1 C23_1 -163.7(2)
C20_1 C15_1 C16_1 C11_1 -165.02(19)
C14_1 C15_1 C16_1 C11_1 15.9(3)
C12_1 C11_1 C16_1 C23_1 -31.2(3)
C10_1 C11_1 C16_1 C23_1 149.5(2)
C12_1 C11_1 C16_1 C15_1 149.2(2)
C10_1 C11_1 C16_1 C15_1 -30.1(3)
C15_1 C14_1 C17_1 C18_1 -13.2(3)
C9_1 C14_1 C17_1 C18_1 166.6(2)
C14_1 C17_1 C18_1 C19_1 3.1(3)
C17_1 C18_1 C19_1 C20_1 5.9(3)
C17_1 C18_1 C19_1 C24_1 -175.3(2)
C18_1 C19_1 C20_1 C21_1 176.7(2)
C24_1 C19_1 C20_1 C21_1 -2.1(3)
C18_1 C19_1 C20_1 C15_1 -4.3(3)
C24_1 C19_1 C20_1 C15_1 176.9(2)
C16_1 C15_1 C20_1 C19_1 174.8(2)
C14_1 C15_1 C20_1 C19_1 -6.1(3)
C16_1 C15_1 C20_1 C21_1 -6.2(3)
C14_1 C15_1 C20_1 C21_1 172.87(19)
C19_1 C20_1 C21_1 C22_1 174.7(2)
C15_1 C20_1 C21_1 C22_1 -4.3(3)
C19_1 C20_1 C21_1 C26_1 -2.2(3)
C15_1 C20_1 C21_1 C26_1 178.8(2)
C20_1 C21_1 C22_1 C23_1 5.4(3)
C26_1 C21_1 C22_1 C23_1 -177.7(2)
C15_1 C16_1 C23_1 C22_1 -14.6(3)
C11_1 C16_1 C23_1 C22_1 165.9(2)
C21_1 C22_1 C23_1 C16_1 4.3(3)
C18_1 C19_1 C24_1 O4_1 3.9(3)
C20_1 C19_1 C24_1 O4_1 -177.2(2)
C18_1 C19_1 C24_1 N25_1 -175.3(2)
C20_1 C19_1 C24_1 N25_1 3.5(3)
O4_1 C24_1 N25_1 C26_1 -179.8(2)
C19_1 C24_1 N25_1 C26_1 -0.5(3)
C24_1 N25_1 C26_1 O3_1 177.9(2)
C24_1 N25_1 C26_1 C21_1 -3.6(3)
C22_1 C21_1 C26_1 O3_1 6.6(3)
C20_1 C21_1 C26_1 O3_1 -176.5(2)
C22_1 C21_1 C26_1 N25_1 -171.9(2)
C20_1 C21_1 C26_1 N25_1 5.0(3)
C6_2 C1_2 C2_2 C3_2 53.9(5)
C1_2 C2_2 C3_2 C4_2 -54.4(5)
C2_2 C3_2 C4_2 C5_2 56.8(5)
C3_2 C4_2 C5_2 C6_2 -56.3(5)
C2_2 C1_2 C6_2 C5_2 -54.1(5)
C4_2 C5_2 C6_2 C1_2 53.5(5)
C6_22 C1_22 C2_22 C3_22 -52.7
C1_22 C2_22 C3_22 C4_22 54.3
C2_22 C3_22 C4_22 C5_22 -57.7
C3_22 C4_22 C5_22 C6_22 57.2
C2_22 C1_22 C6_22 C5_22 51.6
C4_22 C5_22 C6_22 C1_22 -53.0
C6_3 C1_3 C2_3 C3_3 -52.2(4)
C1_3 C2_3 C3_3 C4_3 54.0(4)
C2_3 C3_3 C4_3 C5_3 -57.6(3)
C3_3 C4_3 C5_3 C6_3 57.0(3)
C2_3 C1_3 C6_3 C5_3 51.2(4)
C4_3 C5_3 C6_3 C1_3 -52.7(4)
S1_6 C1_6 C2_6 C3_6 178.58(19)
C1_6 C2_6 C3_6 C4_6 170.0(2)
S1_7 C1_7 C2_7 C3_7 -171.7(13)
C1_7 C2_7 C3_7 C4_7 -51.4(15)
S1_17 C1_17 C2_17 C3_17 152.7(10)
C1_17 C2_17 C3_17 C4_17 41.2(11)
S1_9 C1_9 C2_9 C3_9 176.39(17)
C1_9 C2_9 C3_9 C4_9 -66.4(3)
S1_10 C1_10 C2_10 C3_10 172.3(2)
C1_10 C2_10 C3_10 C4_10 -175.8(3)
